data_4062448
loop_
_publ_author_name
'Kandasamy, Karuppasamy'
'Kumar, Sangit'
'Singh, Harkesh B.'
'Wolmersh\"auser, Gotthelf'

_publ_section_title
;
 Influence of Both Steric Effects and Te&#x00B7;&#x00B7;&#x00B7;N
 Intramolecular Nonbonded Interactions on the Stabilization of Organotellurium
 Compounds Incorporating
 [2-[1-(3,5-Dimethylphenyl)-2-naphthyl]-4,5-dihydro-4,4-dimethyloxazole]
;
_journal_issue 24
_journal_name_full Organometallics
_journal_page_first 5069
_journal_page_last 5078
_journal_paper_doi 10.1021/om0340948
_journal_volume 22
_journal_year 2003
_chemical_formula_sum 'C23 H22 I N O Te'
_chemical_formula_weight 582.92
_space_group_IT_number 14
_symmetry_cell_setting monoclinic
_symmetry_space_group_name_Hall '-P 2ybc'
_symmetry_space_group_name_H-M 'P 1 21/c 1'
_cell_angle_alpha 90.00
_cell_angle_beta 90.962(10)
_cell_angle_gamma 90.00
_cell_formula_units_Z 4
_cell_length_a 11.7944(10)
_cell_length_b 9.8566(6)
_cell_length_c 18.3522(15)
_cell_measurement_temperature 293(2)
_cell_volume 2133.2(3)
_diffrn_ambient_temperature 293(2)
_exptl_crystal_density_diffrn 1.815
_cod_depositor_comments
;
The following automatic conversions were performed:
'_symmetry_cell_setting' value 'Monoclinic' changed to 'monoclinic'
according to '/home/saulius/struct/CIF-dictionaries/cif_core.dic'
dictionary named 'cif_core.dic' version 2.4.1 from 2010-06-29.

Automatic conversion script
Id: cif_fix_enum 1527 2010-12-29 10:47:43Z saulius 
;
_cod_original_sg_symbol_H-M 'P 21/c'
_cod_database_code 4062448

loop_
_symmetry_equiv_pos_as_xyz
'x, y, z'
'-x, y+1/2, -z+1/2'
'-x, -y, -z'
'x, -y-1/2, z-1/2'

loop_
_atom_site_label
_atom_site_type_symbol
_atom_site_fract_x
_atom_site_fract_y
_atom_site_fract_z
_atom_site_U_iso_or_equiv
_atom_site_adp_type
_atom_site_occupancy
_atom_site_calc_flag
_atom_site_refinement_flags
_atom_site_disorder_assembly
_atom_site_disorder_group
Te1 Te 0.95770(4) 0.32369(6) 0.72852(3) 0.04797(16) Uani 1 d . . .
I1 I 1.09040(5) 0.29079(8) 0.85866(3) 0.0743(2) Uani 1 d . . .
N1 N 0.8230(5) 0.3598(7) 0.6417(3) 0.0478(16) Uani 1 d . . .
O1 O 0.6607(4) 0.4559(6) 0.6113(3) 0.0542(14) Uani 1 d . . .
C1 C 0.8427(5) 0.4639(7) 0.7759(4) 0.0358(15) Uani 1 d . . .
C2 C 0.8562(5) 0.5167(8) 0.8436(4) 0.0406(16) Uani 1 d . . .
H2 H 0.9184 0.4909 0.8722 0.049 Uiso 1 calc R . .
C3 C 0.7780(6) 0.6096(8) 0.8714(4) 0.0410(16) Uani 1 d . . .
C4 C 0.7913(6) 0.6669(9) 0.9424(4) 0.0495(18) Uani 1 d . . .
H4 H 0.8526 0.6409 0.9717 0.059 Uiso 1 calc R . .
C5 C 0.7178(7) 0.7562(10) 0.9674(4) 0.057(2) Uani 1 d . . .
H5 H 0.7289 0.7932 1.0136 0.068 Uiso 1 calc R . .
C6 C 0.6228(7) 0.7959(9) 0.9250(4) 0.053(2) Uani 1 d . . .
H6 H 0.5721 0.8592 0.9432 0.064 Uiso 1 calc R . .
C7 C 0.6049(6) 0.7422(8) 0.8578(4) 0.0435(17) Uani 1 d . . .
H7 H 0.5412 0.7679 0.8307 0.052 Uiso 1 calc R . .
C8 C 0.6817(6) 0.6479(7) 0.8284(4) 0.0389(16) Uani 1 d . . .
C9 C 0.6664(5) 0.5902(7) 0.7573(3) 0.0356(15) Uani 1 d . . .
C10 C 0.7463(5) 0.5002(7) 0.7325(4) 0.0353(15) Uani 1 d . . .
C11 C 0.7433(6) 0.4382(7) 0.6608(4) 0.0386(16) Uani 1 d . . .
C12 C 0.8036(8) 0.3089(10) 0.5682(5) 0.066(3) Uani 1 d . . .
C12A C 0.8064(16) 0.1639(14) 0.5652(9) 0.166(9) Uani 1 d . . .
H12A H 0.7946 0.1346 0.5158 0.249 Uiso 1 calc R . .
H12B H 0.7476 0.1276 0.5951 0.249 Uiso 1 calc R . .
H12C H 0.8788 0.1322 0.5828 0.249 Uiso 1 calc R . .
C12B C 0.8912(10) 0.369(2) 0.5184(6) 0.158(9) Uani 1 d . . .
H12D H 0.8687 0.4586 0.5043 0.237 Uiso 1 calc R . .
H12E H 0.8973 0.3129 0.4757 0.237 Uiso 1 calc R . .
H12F H 0.9633 0.3721 0.5434 0.237 Uiso 1 calc R . .
C13 C 0.6904(8) 0.3724(10) 0.5496(4) 0.065(2) Uani 1 d . . .
H13A H 0.6957 0.4273 0.5059 0.078 Uiso 1 calc R . .
H13B H 0.6335 0.3028 0.5413 0.078 Uiso 1 calc R . .
C14 C 0.5648(6) 0.6317(7) 0.7129(3) 0.0362(15) Uani 1 d . . .
C15 C 0.4619(6) 0.5692(8) 0.7240(4) 0.0419(16) Uani 1 d . . .
H15 H 0.4578 0.4972 0.7566 0.050 Uiso 1 calc R . .
C16 C 0.3635(6) 0.6119(9) 0.6870(4) 0.0468(18) Uani 1 d . . .
C16A C 0.2529(7) 0.5384(11) 0.6993(5) 0.070(3) Uani 1 d . . .
H16A H 0.1925 0.6032 0.7026 0.105 Uiso 1 calc R . .
H16B H 0.2583 0.4872 0.7437 0.105 Uiso 1 calc R . .
H16C H 0.2378 0.4780 0.6592 0.105 Uiso 1 calc R . .
C17 C 0.3733(6) 0.7191(8) 0.6404(4) 0.0464(19) Uani 1 d . . .
H17 H 0.3088 0.7493 0.6154 0.056 Uiso 1 calc R . .
C18 C 0.4732(7) 0.7833(8) 0.6290(4) 0.0471(19) Uani 1 d . . .
C18A C 0.4802(8) 0.8994(9) 0.5762(4) 0.062(2) Uani 1 d . . .
H18A H 0.4963 0.8650 0.5285 0.094 Uiso 1 calc R . .
H18B H 0.5396 0.9601 0.5916 0.094 Uiso 1 calc R . .
H18C H 0.4093 0.9471 0.5748 0.094 Uiso 1 calc R . .
C19 C 0.5707(6) 0.7388(7) 0.6660(4) 0.0405(16) Uani 1 d . . .
H19 H 0.6396 0.7821 0.6587 0.049 Uiso 1 calc R . .

loop_
_atom_site_aniso_label
_atom_site_aniso_U_11
_atom_site_aniso_U_22
_atom_site_aniso_U_33
_atom_site_aniso_U_23
_atom_site_aniso_U_13
_atom_site_aniso_U_12
Te1 0.0388(2) 0.0518(3) 0.0533(3) -0.0031(3) 0.00014(19) 0.0080(2)
I1 0.0609(4) 0.0958(6) 0.0657(4) -0.0020(3) -0.0117(3) 0.0216(3)
N1 0.044(3) 0.053(5) 0.046(3) -0.009(3) -0.007(3) 0.013(3)
O1 0.052(3) 0.064(4) 0.047(3) -0.015(3) -0.008(2) 0.015(3)
C1 0.035(3) 0.033(4) 0.040(4) 0.001(3) 0.004(3) -0.003(3)
C2 0.030(3) 0.043(5) 0.049(4) 0.002(3) -0.004(3) 0.000(3)
C3 0.043(4) 0.039(5) 0.041(4) 0.002(3) 0.001(3) -0.007(3)
C4 0.049(4) 0.057(5) 0.042(4) -0.002(4) -0.007(3) 0.000(4)
C5 0.069(5) 0.059(6) 0.042(4) -0.012(4) -0.003(4) -0.014(5)
C6 0.057(4) 0.050(6) 0.053(4) -0.008(4) 0.007(4) 0.001(4)
C7 0.049(4) 0.038(5) 0.044(4) 0.002(3) 0.000(3) 0.006(3)
C8 0.045(4) 0.028(4) 0.043(4) 0.004(3) 0.000(3) -0.005(3)
C9 0.039(4) 0.029(4) 0.039(3) 0.008(3) 0.001(3) -0.004(3)
C10 0.032(3) 0.032(4) 0.042(4) 0.003(3) 0.005(3) 0.000(3)
C11 0.038(3) 0.032(4) 0.047(4) 0.001(3) -0.001(3) 0.002(3)
C12 0.071(5) 0.069(7) 0.057(5) -0.030(5) -0.012(4) 0.024(5)
C12A 0.24(2) 0.071(10) 0.188(15) -0.064(10) -0.146(15) 0.068(11)
C12B 0.071(7) 0.34(3) 0.060(7) -0.005(11) 0.007(6) 0.017(12)
C13 0.073(6) 0.075(7) 0.048(4) -0.022(4) -0.001(4) 0.016(5)
C14 0.040(4) 0.033(4) 0.035(3) -0.005(3) -0.003(3) 0.005(3)
C15 0.043(4) 0.037(4) 0.046(4) -0.001(3) 0.003(3) -0.005(3)
C16 0.041(4) 0.051(5) 0.048(4) -0.019(4) -0.003(3) 0.002(3)
C16A 0.042(4) 0.070(7) 0.098(7) -0.013(5) 0.002(5) 0.001(4)
C17 0.048(4) 0.055(5) 0.037(4) -0.004(3) -0.009(3) 0.018(4)
C18 0.068(5) 0.033(5) 0.040(4) -0.008(3) -0.007(3) 0.015(4)
C18A 0.086(6) 0.045(6) 0.056(5) 0.010(4) -0.003(4) 0.017(5)
C19 0.049(4) 0.033(4) 0.040(4) -0.002(3) 0.005(3) 0.001(3)

loop_
_geom_bond_atom_site_label_1
_geom_bond_atom_site_label_2
_geom_bond_distance
_geom_bond_site_symmetry_2
_geom_bond_publ_flag
Te1 C1 2.132(7) . ?
Te1 N1 2.260(6) . ?
Te1 I1 2.8519(8) . ?
N1 C11 1.272(9) . ?
N1 C12 1.453(10) . ?
O1 C11 1.332(8) . ?
O1 C13 1.448(9) . ?
C1 C2 1.355(10) . ?
C1 C10 1.424(9) . ?
C2 C3 1.401(10) . ?
C3 C8 1.423(10) . ?
C3 C4 1.428(10) . ?
C4 C5 1.323(12) . ?
C5 C6 1.409(12) . ?
C6 C7 1.355(11) . ?
C7 C8 1.411(10) . ?
C8 C9 1.432(10) . ?
C9 C10 1.378(9) . ?
C9 C14 1.495(9) . ?
C10 C11 1.450(10) . ?
C12 C12B 1.511(17) . ?
C12 C12A 1.431(16) . ?
C12 C13 1.509(12) . ?
C14 C19 1.364(10) . ?
C14 C15 1.380(10) . ?
C15 C16 1.398(10) . ?
C16 C17 1.365(11) . ?
C16 C16A 1.513(11) . ?
C17 C18 1.356(11) . ?
C18 C19 1.396(10) . ?
C18 C18A 1.503(11) . ?
